data_7044751
loop_
_publ_author_name
'Gong, Wei-Jie'
'Yao, Rui'
'Li, Hong-Xi'
'Ren, Zhi-Gang'
'Zhang, Jian-Guo'
'Lang, Jian-Ping'

_publ_section_title
;
 Luminescent cadmium(II) coordination polymers of
 1,2,4,5-tetrakis(4-pyridylvinyl)benzene used as efficient
 multi-responsive sensors for toxic metal ions in water
;
_journal_name_full 'Dalton Transactions'
_journal_paper_doi 10.1039/C7DT03876C
_journal_year 2017
_chemical_formula_moiety 'C43 H30 Cd N4 O6, C1.5 H3.5 N0.5 O0.5'
_chemical_formula_sum 'C44.5 H33.5 Cd N4.5 O6.5'
_chemical_formula_weight 847.67
_space_group_crystal_system triclinic
_space_group_IT_number 2
_space_group_name_Hall '-P 1'
_space_group_name_H-M_alt 'P -1'
_symmetry_space_group_name_Hall '-P 1'
_symmetry_space_group_name_H-M 'P -1'
_atom_sites_solution_hydrogens geom
_audit_creation_method SHELXL-2016/6
_audit_update_record
;
2017-11-04 deposited with the CCDC.
2017-11-14 downloaded from the CCDC.
;
_cell_angle_alpha 91.043(5)
_cell_angle_beta 99.268(7)
_cell_angle_gamma 101.857(6)
_cell_formula_units_Z 2
_cell_length_a 10.3534(10)
_cell_length_b 11.1962(6)
_cell_length_c 17.0285(12)
_cell_measurement_reflns_used 2486
_cell_measurement_temperature 223(2)
_cell_measurement_theta_max 22.4980
_cell_measurement_theta_min 3.1130
_cell_volume 1903.9(3)
_computing_cell_refinement
;
CrysAlisPro, Agilent Technologies,
Version 1.171.36.32 (release 02-08-2013 CrysAlis171 .NET)
(compiled Aug  2 2013,16:46:58)
;
_computing_data_collection
;
CrysAlisPro, Agilent Technologies,
Version 1.171.36.32 (release 02-08-2013 CrysAlis171 .NET)
(compiled Aug  2 2013,16:46:58)
;
_computing_data_reduction
;
CrysAlisPro, Agilent Technologies,
Version 1.171.36.32 (release 02-08-2013 CrysAlis171 .NET)
(compiled Aug  2 2013,16:46:58)
;
_computing_molecular_graphics 'SHELXT 2014/5 (Sheldrick, 2014)'
_computing_publication_material 'SHELXT 2014/5 (Sheldrick, 2014)'
_computing_structure_refinement 'SHELXL-2016/6 (Sheldrick, 2016)'
_computing_structure_solution 'SHELXT 2014/5 (Sheldrick, 2014)'
_diffrn_ambient_temperature 223(2)
_diffrn_measured_fraction_theta_full 0.999
_diffrn_measured_fraction_theta_max 0.999
_diffrn_measurement_device_type 'Xcalibur, Atlas, Gemini'
_diffrn_measurement_method '\w scans'
_diffrn_radiation_type MoK\a
_diffrn_radiation_wavelength 0.71073
_diffrn_reflns_av_R_equivalents 0.0839
_diffrn_reflns_av_unetI/netI 0.1402
_diffrn_reflns_Laue_measured_fraction_full 0.999
_diffrn_reflns_Laue_measured_fraction_max 0.999
_diffrn_reflns_limit_h_max 11
_diffrn_reflns_limit_h_min -12
_diffrn_reflns_limit_k_max 13
_diffrn_reflns_limit_k_min -13
_diffrn_reflns_limit_l_max 15
_diffrn_reflns_limit_l_min -20
_diffrn_reflns_number 16350
_diffrn_reflns_point_group_measured_fraction_full 0.999
_diffrn_reflns_point_group_measured_fraction_max 0.999
_diffrn_reflns_theta_full 25.000
_diffrn_reflns_theta_max 25.000
_diffrn_reflns_theta_min 2.844
_diffrn_source 'fine-focus sealed tube'
_exptl_absorpt_coefficient_mu 0.627
_exptl_absorpt_correction_type multi-scan
_exptl_absorpt_process_details
;   
CrysAlisPro, Agilent Technologies,
Version 1.171.36.32 (release 02-08-2013 CrysAlis171 .NET)
(compiled Aug  2 2013,16:46:58)
Empirical absorption correction using spherical harmonics,
 implemented in SCALE3 ABSPACK scaling algorithm.
;
_exptl_crystal_colour yellow
_exptl_crystal_density_diffrn 1.479
_exptl_crystal_density_method 'not measured'
_exptl_crystal_description block
_exptl_crystal_F_000 859
_exptl_crystal_size_max 0.250
_exptl_crystal_size_mid 0.150
_exptl_crystal_size_min 0.100
_exptl_transmission_factor_max 0.939
_exptl_transmission_factor_min 0.893
_refine_diff_density_max 1.098
_refine_diff_density_min -0.481
_refine_diff_density_rms 0.098
_refine_ls_extinction_method none
_refine_ls_goodness_of_fit_ref 0.936
_refine_ls_hydrogen_treatment constr
_refine_ls_matrix_type full
_refine_ls_number_parameters 487
_refine_ls_number_reflns 6700
_refine_ls_number_restraints 0
_refine_ls_restrained_S_all 0.936
_refine_ls_R_factor_all 0.1171
_refine_ls_R_factor_gt 0.0678
_refine_ls_shift/su_max 0.000
_refine_ls_shift/su_mean 0.000
_refine_ls_structure_factor_coef Fsqd
_refine_ls_weighting_details 'w=1/[\s^2^(Fo^2^)+(0.0619P)^2^] where P=(Fo^2^+2Fc^2^)/3'
_refine_ls_weighting_scheme calc
_refine_ls_wR_factor_gt 0.1390
_refine_ls_wR_factor_ref 0.1611
_reflns_Friedel_coverage 0.000
_reflns_number_gt 4128
_reflns_number_total 6700
_reflns_threshold_expression 'I > 2\s(I)'
_cod_data_source_file c7dt03876c2.cif
_cod_data_source_block 2
_cod_database_code 7044751
_shelx_shelxl_version_number 2016/6
_shelx_space_group_comment
;
The symmetry employed for this shelxl refinement is uniquely defined
by the following loop, which should always be used as a source of
symmetry information in preference to the above space-group names.
They are only intended as comments.
;
_shelx_estimated_absorpt_t_min 0.864
_shelx_estimated_absorpt_t_max 0.942

loop_
_space_group_symop_operation_xyz
'x, y, z'
'-x, -y, -z'

loop_
_atom_site_label
_atom_site_type_symbol
_atom_site_fract_x
_atom_site_fract_y
_atom_site_fract_z
_atom_site_U_iso_or_equiv
_atom_site_adp_type
_atom_site_occupancy
_atom_site_site_symmetry_order
_atom_site_calc_flag
_atom_site_refinement_flags_posn
_atom_site_refinement_flags_adp
Cd1 Cd 0.60120(5) -0.10544(4) 0.45011(3) 0.04186(19) Uani 1 1 d . .
O1 O 0.6746(5) 0.0569(4) 0.5428(3) 0.0581(13) Uani 1 1 d . .
O2 O 0.6069(5) 0.2057(3) 0.6017(3) 0.0525(12) Uani 1 1 d . .
O3 O 0.9194(5) 0.5435(4) 0.7563(4) 0.0865(19) Uani 1 1 d . .
H3A H 0.942788 0.605929 0.786555 0.130 Uiso 1 1 calc R U
O4 O 1.1345(6) 0.5369(4) 0.7894(3) 0.0818(18) Uani 1 1 d . .
O5 O 1.3144(5) 0.2461(4) 0.6345(3) 0.0733(16) Uani 1 1 d . .
O6 O 1.1762(5) 0.1011(4) 0.5557(3) 0.0591(13) Uani 1 1 d . .
N1 N 0.5869(6) 0.0268(4) 0.3493(3) 0.0463(14) Uani 1 1 d . .
N2 N 1.2051(9) 0.9129(7) 0.1158(6) 0.117(3) Uani 1 1 d . .
N3 N 0.5911(6) 0.7647(4) -0.4465(3) 0.0478(14) Uani 1 1 d . .
N4 N 0.0145(7) -0.2255(6) -0.1948(5) 0.083(2) Uani 1 1 d . .
C1 C 0.6681(7) 0.1374(6) 0.3527(4) 0.0545(19) Uani 1 1 d . .
H1A H 0.728877 0.163986 0.399976 0.065 Uiso 1 1 calc R U
C2 C 0.6666(7) 0.2140(6) 0.2903(4) 0.0550(19) Uani 1 1 d . .
H2B H 0.723658 0.291796 0.296140 0.066 Uiso 1 1 calc R U
C3 C 0.5821(7) 0.1768(6) 0.2197(4) 0.0517(18) Uani 1 1 d . .
C4 C 0.4959(8) 0.0633(6) 0.2143(4) 0.058(2) Uani 1 1 d . .
H4B H 0.434190 0.034938 0.167660 0.069 Uiso 1 1 calc R U
C5 C 0.5046(8) -0.0055(6) 0.2796(4) 0.058(2) Uani 1 1 d . .
H5A H 0.447241 -0.083037 0.275208 0.069 Uiso 1 1 calc R U
C6 C 0.5878(8) 0.2552(6) 0.1519(5) 0.068(2) Uani 1 1 d . .
H6A H 0.640285 0.334635 0.162911 0.082 Uiso 1 1 calc R U
C7 C 0.5293(8) 0.2288(6) 0.0781(5) 0.068(2) Uani 1 1 d . .
H7A H 0.469570 0.152652 0.067260 0.082 Uiso 1 1 calc R U
C8 C 0.5474(8) 0.3064(6) 0.0100(4) 0.056(2) Uani 1 1 d . .
C9 C 0.6419(8) 0.4152(6) 0.0203(4) 0.060(2) Uani 1 1 d . .
H9A H 0.690944 0.438555 0.071589 0.072 Uiso 1 1 calc R U
C10 C 0.6678(8) 0.4907(6) -0.0403(5) 0.058(2) Uani 1 1 d . .
C11 C 0.5916(8) 0.4604(6) -0.1173(4) 0.058(2) Uani 1 1 d . .
C12 C 0.4943(8) 0.3524(6) -0.1276(4) 0.063(2) Uani 1 1 d . .
H12A H 0.441551 0.331135 -0.178101 0.075 Uiso 1 1 calc R U
C13 C 0.4722(8) 0.2750(5) -0.0663(5) 0.058(2) Uani 1 1 d . .
C14 C 0.7776(9) 0.6038(6) -0.0207(5) 0.066(2) Uani 1 1 d . .
H14A H 0.770445 0.674158 -0.049000 0.080 Uiso 1 1 calc R U
C15 C 0.8832(9) 0.6071(6) 0.0346(5) 0.073(2) Uani 1 1 d . .
H15A H 0.889300 0.533828 0.059658 0.087 Uiso 1 1 calc R U
C16 C 0.9928(9) 0.7134(7) 0.0615(5) 0.072(2) Uani 1 1 d . .
C17 C 1.1160(10) 0.6973(8) 0.0985(6) 0.092(3) Uani 1 1 d . .
H17A H 1.131506 0.618240 0.106557 0.111 Uiso 1 1 calc R U
C18 C 1.2172(10) 0.7993(9) 0.1237(6) 0.108(4) Uani 1 1 d . .
H18A H 1.300659 0.785866 0.148363 0.130 Uiso 1 1 calc R U
C19 C 1.0883(11) 0.9264(8) 0.0836(7) 0.117(4) Uani 1 1 d . .
H19A H 1.074780 1.006567 0.078441 0.140 Uiso 1 1 calc R U
C20 C 0.9800(10) 0.8305(8) 0.0558(6) 0.095(3) Uani 1 1 d . .
H20A H 0.897461 0.847757 0.032817 0.114 Uiso 1 1 calc R U
C21 C 0.6122(8) 0.5381(6) -0.1848(5) 0.067(2) Uani 1 1 d . .
H21A H 0.672597 0.613494 -0.172147 0.081 Uiso 1 1 calc R U
C22 C 0.5577(9) 0.5168(7) -0.2604(5) 0.070(2) Uani 1 1 d . .
H22A H 0.502814 0.439383 -0.275797 0.084 Uiso 1 1 calc R U
C23 C 0.5758(8) 0.6025(6) -0.3208(4) 0.058(2) Uani 1 1 d . .
C24 C 0.6624(8) 0.7161(7) -0.3110(5) 0.068(2) Uani 1 1 d . .
H24A H 0.717424 0.741780 -0.261663 0.081 Uiso 1 1 calc R U
C25 C 0.6671(8) 0.7933(6) -0.3761(5) 0.063(2) Uani 1 1 d . .
H25A H 0.727785 0.869152 -0.368613 0.075 Uiso 1 1 calc R U
C26 C 0.5056(8) 0.6578(6) -0.4556(4) 0.062(2) Uani 1 1 d . .
H26A H 0.449200 0.636226 -0.504983 0.074 Uiso 1 1 calc R U
C27 C 0.4955(8) 0.5751(6) -0.3946(5) 0.067(2) Uani 1 1 d . .
H27A H 0.433305 0.500197 -0.404156 0.081 Uiso 1 1 calc R U
C28 C 0.3730(8) 0.1596(6) -0.0841(5) 0.067(2) Uani 1 1 d . .
H28A H 0.369787 0.106094 -0.042212 0.080 Uiso 1 1 calc R U
C29 C 0.2884(8) 0.1201(6) -0.1495(5) 0.068(2) Uani 1 1 d . .
H29A H 0.287294 0.172730 -0.191919 0.081 Uiso 1 1 calc R U
C30 C 0.1947(8) 0.0003(7) -0.1626(5) 0.067(2) Uani 1 1 d . .
C31 C 0.1071(9) -0.0290(7) -0.2328(5) 0.085(3) Uani 1 1 d . .
H31A H 0.106609 0.027676 -0.272815 0.102 Uiso 1 1 calc R U
C32 C 0.0203(9) -0.1403(8) -0.2451(6) 0.089(3) Uani 1 1 d . .
H32A H -0.039381 -0.155915 -0.293731 0.107 Uiso 1 1 calc R U
C33 C 0.0983(10) -0.1998(6) -0.1244(6) 0.083(3) Uani 1 1 d . .
H33A H 0.093840 -0.259315 -0.086188 0.100 Uiso 1 1 calc R U
C34 C 0.1908(9) -0.0900(6) -0.1053(5) 0.075(2) Uani 1 1 d . .
H34 H 0.248893 -0.076284 -0.056086 0.090 Uiso 1 1 calc R U
C35 C 0.6960(7) 0.1544(5) 0.5844(4) 0.0428(16) Uani 1 1 d . .
C36 C 0.8401(6) 0.2160(5) 0.6190(4) 0.0429(16) Uani 1 1 d . .
C37 C 0.8638(7) 0.3208(5) 0.6709(4) 0.0460(17) Uani 1 1 d . .
H37A H 0.791442 0.350437 0.684870 0.055 Uiso 1 1 calc R U
C38 C 0.9944(7) 0.3798(5) 0.7014(4) 0.0485(18) Uani 1 1 d . .
C39 C 1.1002(7) 0.3348(5) 0.6813(4) 0.0490(18) Uani 1 1 d . .
H39A H 1.188225 0.374271 0.703146 0.059 Uiso 1 1 calc R U
C40 C 1.0795(7) 0.2322(5) 0.6295(4) 0.0482(18) Uani 1 1 d . .
C41 C 0.9469(7) 0.1721(5) 0.5999(4) 0.0465(17) Uani 1 1 d . .
H41A H 0.930845 0.100909 0.566518 0.056 Uiso 1 1 calc R U
C42 C 1.0254(8) 0.4923(6) 0.7534(5) 0.062(2) Uani 1 1 d . .
C43 C 1.1980(7) 0.1908(6) 0.6056(4) 0.0477(17) Uani 1 1 d . .

loop_
_atom_site_aniso_label
_atom_site_aniso_U_11
_atom_site_aniso_U_22
_atom_site_aniso_U_33
_atom_site_aniso_U_23
_atom_site_aniso_U_13
_atom_site_aniso_U_12
Cd1 0.0328(3) 0.0410(3) 0.0506(3) -0.00272(19) 0.0073(2) 0.0053(2)
O1 0.059(4) 0.051(3) 0.057(3) -0.018(2) 0.006(3) -0.001(2)
O2 0.033(3) 0.042(2) 0.077(3) -0.007(2) 0.003(3) 0.004(2)
O3 0.051(4) 0.066(3) 0.137(5) -0.048(3) 0.019(4) 0.002(3)
O4 0.060(4) 0.071(3) 0.097(4) -0.034(3) -0.008(3) -0.007(3)
O5 0.038(3) 0.061(3) 0.118(5) -0.022(3) 0.008(3) 0.007(2)
O6 0.037(3) 0.067(3) 0.074(3) -0.021(3) 0.012(3) 0.012(2)
N1 0.044(4) 0.048(3) 0.042(3) -0.004(2) 0.011(3) -0.003(3)
N2 0.056(6) 0.082(5) 0.190(10) -0.039(5) -0.016(6) -0.001(4)
N3 0.038(4) 0.049(3) 0.052(4) 0.000(2) -0.002(3) 0.006(3)
N4 0.072(6) 0.063(4) 0.109(7) -0.028(4) 0.010(5) 0.006(4)
C1 0.044(5) 0.074(5) 0.037(4) -0.007(3) 0.005(3) -0.005(4)
C2 0.059(5) 0.061(4) 0.040(4) 0.002(3) 0.011(4) -0.002(3)
C3 0.053(5) 0.056(4) 0.047(5) 0.011(3) 0.017(4) 0.005(3)
C4 0.060(6) 0.064(4) 0.045(5) 0.011(3) 0.008(4) 0.004(4)
C5 0.072(6) 0.054(4) 0.043(5) -0.005(3) 0.013(4) -0.002(4)
C6 0.059(6) 0.065(5) 0.071(6) 0.000(4) 0.000(5) 0.000(4)
C7 0.061(6) 0.060(5) 0.071(6) -0.005(4) 0.000(5) -0.009(4)
C8 0.062(6) 0.049(4) 0.055(5) 0.011(3) 0.006(4) 0.003(3)
C9 0.063(6) 0.054(4) 0.054(5) -0.003(3) -0.002(4) -0.002(4)
C10 0.055(5) 0.049(4) 0.068(5) 0.008(4) 0.017(4) -0.001(3)
C11 0.052(5) 0.056(4) 0.062(5) 0.007(3) 0.011(4) 0.006(4)
C12 0.056(6) 0.067(5) 0.054(5) 0.004(4) -0.004(4) -0.002(4)
C13 0.056(5) 0.042(4) 0.071(5) 0.004(3) 0.012(4) -0.003(3)
C14 0.070(6) 0.053(4) 0.074(6) 0.013(4) 0.012(5) 0.007(4)
C15 0.069(7) 0.054(5) 0.085(7) 0.007(4) 0.011(5) -0.006(4)
C16 0.060(6) 0.065(5) 0.095(7) 0.003(4) 0.017(5) 0.016(4)
C17 0.067(7) 0.086(6) 0.122(9) -0.008(5) 0.008(6) 0.019(5)
C18 0.065(7) 0.102(7) 0.139(10) -0.031(6) -0.020(7) 0.005(6)
C19 0.067(8) 0.084(7) 0.185(12) -0.037(7) 0.013(8) -0.003(5)
C20 0.067(7) 0.079(6) 0.134(9) -0.023(5) 0.029(6) -0.002(5)
C21 0.063(6) 0.053(4) 0.083(6) 0.021(4) 0.010(5) 0.007(4)
C22 0.082(7) 0.068(5) 0.055(5) 0.007(4) 0.004(5) 0.008(4)
C23 0.054(5) 0.059(4) 0.057(5) 0.011(4) 0.007(4) 0.007(4)
C24 0.044(5) 0.081(5) 0.066(6) 0.002(4) -0.009(4) -0.001(4)
C25 0.047(5) 0.064(4) 0.071(6) 0.010(4) 0.003(4) 0.001(4)
C26 0.067(6) 0.052(4) 0.056(5) -0.005(3) 0.001(4) -0.004(4)
C27 0.064(6) 0.050(4) 0.082(6) 0.001(4) 0.013(5) -0.001(4)
C28 0.068(6) 0.068(5) 0.062(6) -0.005(4) 0.016(5) 0.004(4)
C29 0.074(6) 0.058(4) 0.065(6) 0.012(4) 0.018(5) -0.008(4)
C30 0.059(6) 0.071(5) 0.069(6) -0.017(4) 0.016(5) 0.004(4)
C31 0.085(7) 0.065(5) 0.090(7) -0.004(4) -0.001(6) -0.004(5)
C32 0.075(7) 0.077(6) 0.094(7) -0.007(5) -0.020(6) -0.001(5)
C33 0.084(7) 0.053(5) 0.112(8) -0.017(5) 0.026(6) 0.005(4)
C34 0.084(7) 0.050(4) 0.087(6) -0.004(4) 0.024(5) -0.002(4)
C35 0.033(4) 0.042(4) 0.052(4) 0.008(3) 0.012(3) 0.000(3)
C36 0.030(4) 0.039(3) 0.061(5) 0.003(3) 0.018(3) 0.003(3)
C37 0.041(5) 0.045(4) 0.052(4) -0.006(3) 0.013(3) 0.007(3)
C38 0.043(5) 0.046(4) 0.055(5) -0.005(3) 0.005(4) 0.009(3)
C39 0.035(4) 0.044(4) 0.061(5) 0.004(3) -0.004(4) 0.001(3)
C40 0.043(5) 0.035(3) 0.065(5) 0.001(3) 0.014(4) 0.001(3)
C41 0.041(5) 0.033(3) 0.067(5) -0.004(3) 0.019(4) 0.005(3)
C42 0.052(6) 0.050(4) 0.081(6) -0.016(4) 0.014(5) 0.003(4)
C43 0.032(5) 0.053(4) 0.064(5) 0.007(3) 0.018(4) 0.016(3)

loop_
_atom_type_symbol
_atom_type_description
_atom_type_scat_dispersion_real
_atom_type_scat_dispersion_imag
_atom_type_scat_source
C C 0.0033 0.0016 'International Tables Vol C Tables 4.2.6.8 and 6.1.1.4'
H H 0.0000 0.0000 'International Tables Vol C Tables 4.2.6.8 and 6.1.1.4'
Cd Cd -0.8075 1.2024 'International Tables Vol C Tables 4.2.6.8 and 6.1.1.4'
N N 0.0061 0.0033 'International Tables Vol C Tables 4.2.6.8 and 6.1.1.4'
O O 0.0106 0.0060 'International Tables Vol C Tables 4.2.6.8 and 6.1.1.4'

loop_
_geom_angle_atom_site_label_1
_geom_angle_atom_site_label_2
_geom_angle_atom_site_label_3
_geom_angle
_geom_angle_site_symmetry_1
_geom_angle_site_symmetry_3
O2 Cd1 N1 88.17(17) 2_656 .
O2 Cd1 O6 141.92(17) 2_656 2_756
N1 Cd1 O6 91.72(19) . 2_756
O2 Cd1 N3 87.29(17) 2_656 1_546
N1 Cd1 N3 173.3(2) . 1_546
O6 Cd1 N3 94.90(18) 2_756 1_546
O2 Cd1 O1 130.68(18) 2_656 .
N1 Cd1 O1 90.47(17) . .
O6 Cd1 O1 87.39(17) 2_756 .
N3 Cd1 O1 88.74(17) 1_546 .
O2 Cd1 O5 87.64(17) 2_656 2_756
N1 Cd1 O5 91.03(18) . 2_756
O6 Cd1 O5 54.29(15) 2_756 2_756
N3 Cd1 O5 93.71(18) 1_546 2_756
O1 Cd1 O5 141.68(17) . 2_756
O2 Cd1 C43 114.7(2) 2_656 2_756
N1 Cd1 C43 91.88(19) . 2_756
O6 Cd1 C43 27.20(17) 2_756 2_756
N3 Cd1 C43 94.51(19) 1_546 2_756
O1 Cd1 C43 114.6(2) . 2_756
O5 Cd1 C43 27.09(17) 2_756 2_756
C35 O1 Cd1 167.9(5) . .
C35 O2 Cd1 113.2(4) . 2_656
C42 O3 H3A 109.5 . .
C43 O5 Cd1 87.9(4) . 2_756
C43 O6 Cd1 96.0(4) . 2_756
C5 N1 C1 115.0(5) . .
C5 N1 Cd1 122.1(4) . .
C1 N1 Cd1 122.7(4) . .
C19 N2 C18 115.1(8) . .
C26 N3 C25 117.1(6) . .
C26 N3 Cd1 120.6(5) . 1_564
C25 N3 Cd1 122.3(4) . 1_564
C33 N4 C32 116.6(7) . .
N1 C1 C2 123.1(6) . .
N1 C1 H1A 118.4 . .
C2 C1 H1A 118.4 . .
C3 C2 C1 120.0(6) . .
C3 C2 H2B 120.0 . .
C1 C2 H2B 120.0 . .
C2 C3 C4 118.4(6) . .
C2 C3 C6 119.7(6) . .
C4 C3 C6 121.9(7) . .
C3 C4 C5 117.1(7) . .
C3 C4 H4B 121.4 . .
C5 C4 H4B 121.4 . .
N1 C5 C4 126.4(6) . .
N1 C5 H5A 116.8 . .
C4 C5 H5A 116.8 . .
C7 C6 C3 128.2(7) . .
C7 C6 H6A 115.9 . .
C3 C6 H6A 115.9 . .
C6 C7 C8 126.5(7) . .
C6 C7 H7A 116.8 . .
C8 C7 H7A 116.8 . .
C9 C8 C13 117.4(6) . .
C9 C8 C7 119.9(7) . .
C13 C8 C7 122.7(6) . .
C10 C9 C8 123.6(7) . .
C10 C9 H9A 118.2 . .
C8 C9 H9A 118.2 . .
C9 C10 C11 119.4(6) . .
C9 C10 C14 117.6(7) . .
C11 C10 C14 123.0(6) . .
C12 C11 C10 117.2(6) . .
C12 C11 C21 120.4(7) . .
C10 C11 C21 122.4(6) . .
C13 C12 C11 122.7(7) . .
C13 C12 H12A 118.6 . .
C11 C12 H12A 118.6 . .
C12 C13 C8 119.6(6) . .
C12 C13 C28 118.7(7) . .
C8 C13 C28 121.7(6) . .
C15 C14 C10 122.1(7) . .
C15 C14 H14A 119.0 . .
C10 C14 H14A 119.0 . .
C14 C15 C16 126.9(7) . .
C14 C15 H15A 116.6 . .
C16 C15 H15A 116.6 . .
C17 C16 C20 115.4(8) . .
C17 C16 C15 120.5(7) . .
C20 C16 C15 124.0(8) . .
C16 C17 C18 119.2(9) . .
C16 C17 H17A 120.4 . .
C18 C17 H17A 120.4 . .
N2 C18 C17 124.9(9) . .
N2 C18 H18A 117.6 . .
C17 C18 H18A 117.6 . .
N2 C19 C20 124.7(10) . .
N2 C19 H19A 117.7 . .
C20 C19 H19A 117.7 . .
C16 C20 C19 120.6(10) . .
C16 C20 H20A 119.7 . .
C19 C20 H20A 119.7 . .
C22 C21 C11 129.0(7) . .
C22 C21 H21A 115.5 . .
C11 C21 H21A 115.5 . .
C21 C22 C23 124.8(7) . .
C21 C22 H22A 117.6 . .
C23 C22 H22A 117.6 . .
C24 C23 C27 115.9(6) . .
C24 C23 C22 125.7(7) . .
C27 C23 C22 118.2(6) . .
C23 C24 C25 119.5(7) . .
C23 C24 H24A 120.3 . .
C25 C24 H24A 120.3 . .
N3 C25 C24 123.7(6) . .
N3 C25 H25A 118.1 . .
C24 C25 H25A 118.1 . .
N3 C26 C27 122.9(7) . .
N3 C26 H26A 118.5 . .
C27 C26 H26A 118.5 . .
C26 C27 C23 120.8(6) . .
C26 C27 H27A 119.6 . .
C23 C27 H27A 119.6 . .
C29 C28 C13 129.7(7) . .
C29 C28 H28A 115.2 . .
C13 C28 H28A 115.2 . .
C28 C29 C30 125.7(7) . .
C28 C29 H29A 117.2 . .
C30 C29 H29A 117.2 . .
C31 C30 C34 116.7(7) . .
C31 C30 C29 120.4(8) . .
C34 C30 C29 123.0(7) . .
C30 C31 C32 120.5(8) . .
C30 C31 H31A 119.8 . .
C32 C31 H31A 119.8 . .
N4 C32 C31 124.8(9) . .
N4 C32 H32A 117.6 . .
C31 C32 H32A 117.6 . .
N4 C33 C34 123.6(8) . .
N4 C33 H33A 118.2 . .
C34 C33 H33A 118.2 . .
C33 C34 C30 117.8(8) . .
C33 C34 H34 121.1 . .
C30 C34 H34 121.1 . .
O1 C35 O2 124.9(6) . .
O1 C35 C36 118.9(6) . .
O2 C35 C36 116.2(6) . .
C41 C36 C37 119.7(6) . .
C41 C36 C35 121.4(6) . .
C37 C36 C35 118.9(6) . .
C38 C37 C36 119.7(6) . .
C38 C37 H37A 120.2 . .
C36 C37 H37A 120.2 . .
C39 C38 C37 119.8(6) . .
C39 C38 C42 118.0(6) . .
C37 C38 C42 122.1(7) . .
C40 C39 C38 121.6(6) . .
C40 C39 H39A 119.2 . .
C38 C39 H39A 119.2 . .
C39 C40 C41 118.2(7) . .
C39 C40 C43 119.7(6) . .
C41 C40 C43 122.1(6) . .
C40 C41 C36 121.0(6) . .
C40 C41 H41A 119.5 . .
C36 C41 H41A 119.5 . .
O4 C42 O3 121.9(6) . .
O4 C42 C38 124.2(8) . .
O3 C42 C38 113.9(7) . .
O5 C43 O6 121.8(7) . .
O5 C43 C40 119.8(6) . .
O6 C43 C40 118.4(6) . .
O5 C43 Cd1 65.0(4) . 2_756
O6 C43 Cd1 56.8(3) . 2_756
C40 C43 Cd1 174.8(5) . 2_756

loop_
_geom_bond_atom_site_label_1
_geom_bond_atom_site_label_2
_geom_bond_distance
_geom_bond_site_symmetry_2
Cd1 O2 2.245(4) 2_656
Cd1 N1 2.294(5) .
Cd1 O6 2.313(5) 2_756
Cd1 N3 2.305(5) 1_546
Cd1 O1 2.305(4) .
Cd1 O5 2.492(5) 2_756
Cd1 C43 2.748(7) 2_756
O1 C35 1.250(7) .
O2 C35 1.252(7) .
O3 C42 1.346(9) .
O3 H3A 0.8300 .
O4 C42 1.197(8) .
O5 C43 1.252(8) .
O6 C43 1.263(8) .
N1 C5 1.341(8) .
N1 C1 1.340(7) .
N2 C19 1.284(12) .
N2 C18 1.310(10) .
N3 C26 1.325(8) .
N3 C25 1.318(8) .
N4 C33 1.350(10) .
N4 C32 1.292(10) .
C1 C2 1.378(8) .
C1 H1A 0.9400 .
C2 C3 1.369(9) .
C2 H2B 0.9400 .
C3 C4 1.387(9) .
C3 C6 1.465(9) .
C4 C5 1.365(9) .
C4 H4B 0.9400 .
C5 H5A 0.9400 .
C6 C7 1.304(9) .
C6 H6A 0.9400 .
C7 C8 1.474(9) .
C7 H7A 0.9400 .
C8 C9 1.386(9) .
C8 C13 1.401(9) .
C9 C10 1.370(9) .
C9 H9A 0.9400 .
C10 C11 1.414(9) .
C10 C14 1.509(9) .
C11 C12 1.394(9) .
C11 C21 1.469(9) .
C12 C13 1.386(9) .
C12 H12A 0.9400 .
C13 C28 1.468(9) .
C14 C15 1.318(10) .
C14 H14A 0.9400 .
C15 C16 1.473(10) .
C15 H15A 0.9400 .
C16 C17 1.378(11) .
C16 C20 1.348(10) .
C17 C18 1.391(11) .
C17 H17A 0.9400 .
C18 H18A 0.9400 .
C19 C20 1.397(11) .
C19 H19A 0.9400 .
C20 H20A 0.9400 .
C21 C22 1.317(10) .
C21 H21A 0.9400 .
C22 C23 1.428(9) .
C22 H22A 0.9400 .
C23 C24 1.387(9) .
C23 C27 1.382(9) .
C24 C25 1.419(9) .
C24 H24A 0.9400 .
C25 H25A 0.9400 .
C26 C27 1.406(9) .
C26 H26A 0.9400 .
C27 H27A 0.9400 .
C28 C29 1.309(10) .
C28 H28A 0.9400 .
C29 C30 1.475(9) .
C29 H29A 0.9400 .
C30 C31 1.368(10) .
C30 C34 1.416(10) .
C31 C32 1.369(10) .
C31 H31A 0.9400 .
C32 H32A 0.9400 .
C33 C34 1.391(10) .
C33 H33A 0.9400 .
C34 H34 0.9400 .
C35 C36 1.526(8) .
C36 C41 1.380(8) .
C36 C37 1.412(8) .
C37 C38 1.389(9) .
C37 H37A 0.9400 .
C38 C39 1.383(9) .
C38 C42 1.475(9) .
C39 C40 1.394(9) .
C39 H39A 0.9400 .
C40 C41 1.406(9) .
C40 C43 1.508(9) .
C41 H41A 0.9400 .

loop_
_geom_torsion_atom_site_label_1
_geom_torsion_atom_site_label_2
_geom_torsion_atom_site_label_3
_geom_torsion_atom_site_label_4
_geom_torsion
_geom_torsion_site_symmetry_1
C5 N1 C1 C2 1.1(10) .
Cd1 N1 C1 C2 175.3(5) .
N1 C1 C2 C3 -1.9(11) .
C1 C2 C3 C4 2.4(11) .
C1 C2 C3 C6 -175.7(7) .
C2 C3 C4 C5 -2.0(11) .
C6 C3 C4 C5 176.1(7) .
C1 N1 C5 C4 -0.8(11) .
Cd1 N1 C5 C4 -175.0(6) .
C3 C4 C5 N1 1.3(12) .
C2 C3 C6 C7 169.9(9) .
C4 C3 C6 C7 -8.1(13) .
C3 C6 C7 C8 -173.9(8) .
C6 C7 C8 C9 5.3(13) .
C6 C7 C8 C13 -174.7(8) .
C13 C8 C9 C10 -2.0(12) .
C7 C8 C9 C10 178.0(7) .
C8 C9 C10 C11 2.7(12) .
C8 C9 C10 C14 -177.6(7) .
C9 C10 C11 C12 -1.1(11) .
C14 C10 C11 C12 179.2(7) .
C9 C10 C11 C21 178.9(7) .
C14 C10 C11 C21 -0.9(12) .
C10 C11 C12 C13 -1.0(12) .
C21 C11 C12 C13 179.0(7) .
C11 C12 C13 C8 1.6(12) .
C11 C12 C13 C28 -176.4(8) .
C9 C8 C13 C12 -0.1(11) .
C7 C8 C13 C12 179.9(7) .
C9 C8 C13 C28 177.8(7) .
C7 C8 C13 C28 -2.2(12) .
C9 C10 C14 C15 31.3(12) .
C11 C10 C14 C15 -148.9(9) .
C10 C14 C15 C16 -176.7(8) .
C14 C15 C16 C17 -157.9(10) .
C14 C15 C16 C20 25.4(15) .
C20 C16 C17 C18 -2.5(15) .
C15 C16 C17 C18 -179.5(9) .
C19 N2 C18 C17 1.6(18) .
C16 C17 C18 N2 0.6(18) .
C18 N2 C19 C20 -2.0(19) .
C17 C16 C20 C19 2.2(15) .
C15 C16 C20 C19 179.1(9) .
N2 C19 C20 C16 0.1(19) .
C12 C11 C21 C22 -6.5(13) .
C10 C11 C21 C22 173.5(9) .
C11 C21 C22 C23 174.6(8) .
C21 C22 C23 C24 6.4(14) .
C21 C22 C23 C27 -169.5(8) .
C27 C23 C24 C25 -2.3(12) .
C22 C23 C24 C25 -178.3(8) .
C26 N3 C25 C24 0.5(11) .
Cd1 N3 C25 C24 179.3(6) 1_564
C23 C24 C25 N3 1.4(12) .
C25 N3 C26 C27 -1.3(11) .
Cd1 N3 C26 C27 179.9(6) 1_564
N3 C26 C27 C23 0.2(12) .
C24 C23 C27 C26 1.6(12) .
C22 C23 C27 C26 177.9(7) .
C12 C13 C28 C29 -7.5(13) .
C8 C13 C28 C29 174.6(9) .
C13 C28 C29 C30 178.0(8) .
C28 C29 C30 C31 177.5(9) .
C28 C29 C30 C34 -3.4(14) .
C34 C30 C31 C32 0.6(14) .
C29 C30 C31 C32 179.8(9) .
C33 N4 C32 C31 2.0(15) .
C30 C31 C32 N4 -1.4(16) .
C32 N4 C33 C34 -2.0(14) .
N4 C33 C34 C30 1.5(13) .
C31 C30 C34 C33 -0.7(12) .
C29 C30 C34 C33 -179.8(8) .
Cd1 O1 C35 O2 41(3) .
Cd1 O1 C35 C36 -140.7(19) .
Cd1 O2 C35 O1 -0.2(8) 2_656
Cd1 O2 C35 C36 -178.8(4) 2_656
O1 C35 C36 C41 5.5(9) .
O2 C35 C36 C41 -175.9(6) .
O1 C35 C36 C37 -175.1(6) .
O2 C35 C36 C37 3.5(9) .
C41 C36 C37 C38 1.0(10) .
C35 C36 C37 C38 -178.4(6) .
C36 C37 C38 C39 -0.7(10) .
C36 C37 C38 C42 177.5(6) .
C37 C38 C39 C40 1.4(10) .
C42 C38 C39 C40 -176.9(6) .
C38 C39 C40 C41 -2.2(10) .
C38 C39 C40 C43 176.5(6) .
C39 C40 C41 C36 2.5(10) .
C43 C40 C41 C36 -176.2(6) .
C37 C36 C41 C40 -1.9(10) .
C35 C36 C41 C40 177.5(6) .
C39 C38 C42 O4 -12.2(12) .
C37 C38 C42 O4 169.6(7) .
C39 C38 C42 O3 166.8(6) .
C37 C38 C42 O3 -11.5(10) .
Cd1 O5 C43 O6 1.3(7) 2_756
Cd1 O5 C43 C40 -177.8(5) 2_756
Cd1 O6 C43 O5 -1.4(7) 2_756
Cd1 O6 C43 C40 177.8(5) 2_756
C39 C40 C43 O5 2.4(10) .
C41 C40 C43 O5 -178.9(6) .
C39 C40 C43 O6 -176.7(6) .
C41 C40 C43 O6 1.9(10) .
